data_4324446
loop_
_publ_author_name
'Tobias Fendt'
'Niko Fischer'
'Thomas M. Klap\"otke'
'J\"org Stierstorfer'

_publ_contact_author_address
;
Department Chemie
Ludwig-Maximilians Universit\"at
Butenandtstra\&se 5-13 (Haus D)
D-81377 M\"unchen
Bundesrepublik Deutschland
;
_publ_contact_author_email tmk@cup.uni-muenchen.de
_publ_contact_author_fax +49-89-2180-77491
_publ_contact_author_name 'Thomas M. Klapo\"tke'
_publ_contact_author_phone +49-89-2180-77492
_publ_section_title
;
 N-Rich Salts of 2-Methyl-5-nitraminotetrazole: Secondary Explosives with
 Low Sensitivities
;
_journal_name_full 'Inorganic Chemistry'
_journal_page_first 1447
_journal_page_last 1458
_journal_paper_doi 10.1021/ic1019923
_journal_volume 50
_journal_year 2011
_chemical_formula_moiety 'C2 H3 N6 O2, C H7 N4 O'
_chemical_formula_sum 'C3 H10 N10 O3'
_chemical_formula_weight 234.21
_chemical_name_common 'diaminouronium 2-methyl-5-nitriminotetrazolate'
_chemical_name_systematic 'diaminouronium 2-methyl-5-nitriminotetrazolate'
_space_group_IT_number 14
_symmetry_cell_setting monoclinic
_symmetry_Int_Tables_number 14
_symmetry_space_group_name_Hall '-P 2ybc'
_symmetry_space_group_name_H-M 'P 1 21/c 1'
_atom_sites_solution_hydrogens geom
_atom_sites_solution_primary direct
_atom_sites_solution_secondary difmap
_audit_author_name 'Joerg Stierstorfer'
_audit_creation_date
;
'Thu Apr 29 13:35:34 2010'
;
_audit_creation_method SHELXL-97
_cell_angle_alpha 90.00
_cell_angle_beta 103.105(7)
_cell_angle_gamma 90.00
_cell_formula_units_Z 4
_cell_length_a 4.1035(3)
_cell_length_b 27.597(3)
_cell_length_c 8.1745(5)
_cell_measurement_reflns_used 1785
_cell_measurement_temperature 173(2)
_cell_measurement_theta_max 28.4435
_cell_measurement_theta_min 4.4818
_cell_volume 901.61(13)
_computing_cell_refinement
;
CrysAlis RED, Oxford Diffraction Ltd.,
Version 1.171.27p5 beta (release 01-04-2005 CrysAlis171 .NET)
(compiled Apr  1 2005,17:53:34)
;
_computing_data_collection
;
CrysAlis CCD, Oxford Diffraction Ltd.,
Version 1.171.27p5 beta (release 01-04-2005 CrysAlis171 .NET)
(compiled Apr  1 2005,17:53:34)
;
_computing_data_reduction
;
CrysAlis RED, Oxford Diffraction Ltd.,
Version 1.171.27p5 beta (release 01-04-2005 CrysAlis171 .NET)
(compiled Apr  1 2005,17:53:34)
;
_computing_molecular_graphics
;
'ORTEP (M. N. Burnett, C. K. Johnson, ORTEP-III: Oak Ridge Thermal Ellipsoid
;
_computing_publication_material 'PLATON (A. L. Spek, Acta Crystallogr, Sect. A, 1990, 46, C34, 1995 version).'
_computing_structure_refinement 'SHELXL-97 (Sheldrick, 1997)'
_computing_structure_solution SIR-92
_diffrn_ambient_temperature 173
_diffrn_detector_area_resol_mean 15.9809
_diffrn_measured_fraction_theta_full 0.977
_diffrn_measured_fraction_theta_max 0.977
_diffrn_measurement_device 'CCD camera on \k-goniostat'
_diffrn_measurement_device_type KappaCCD
_diffrn_measurement_method omega-scan
_diffrn_orient_matrix_UB_11 -0.1664785660
_diffrn_orient_matrix_UB_12 0.0087743111
_diffrn_orient_matrix_UB_13 -0.0148198393
_diffrn_orient_matrix_UB_21 -0.0605557051
_diffrn_orient_matrix_UB_22 -0.0231639843
_diffrn_orient_matrix_UB_23 -0.0300827901
_diffrn_orient_matrix_UB_31 -0.0087444894
_diffrn_orient_matrix_UB_32 -0.0068988927
_diffrn_orient_matrix_UB_33 0.0823837753
_diffrn_radiation_collimation 0.5
_diffrn_radiation_monochromator graphite
_diffrn_radiation_source 'fine-focus sealed tube'
_diffrn_radiation_type 'Mo K\a'
_diffrn_radiation_wavelength 0.71073
_diffrn_reflns_av_R_equivalents 0.0168
_diffrn_reflns_av_sigmaI/netI 0.0333
_diffrn_reflns_limit_h_max 4
_diffrn_reflns_limit_h_min -5
_diffrn_reflns_limit_k_max 34
_diffrn_reflns_limit_k_min -13
_diffrn_reflns_limit_l_max 10
_diffrn_reflns_limit_l_min -8
_diffrn_reflns_number 3466
_diffrn_reflns_theta_full 27.00
_diffrn_reflns_theta_max 27.00
_diffrn_reflns_theta_min 4.49
_diffrn_source_current 40
_diffrn_source_type 'Spellman generator'
_diffrn_source_voltage 50
_exptl_absorpt_coefficient_mu 0.148
_exptl_absorpt_correction_T_max 0.99000
_exptl_absorpt_correction_T_min 0.98189
_exptl_absorpt_correction_type multi-scan
_exptl_absorpt_process_details
;SCALE3 ABSPACK - An Oxford Diffraction program (1.0.4,gui:1.0.3)
(C) 2005 Oxford Diffraction Ltd.
;
_exptl_crystal_colour colorless
_exptl_crystal_density_diffrn 1.725
_exptl_crystal_description rods
_exptl_crystal_F_000 488
_exptl_crystal_size_max 0.20
_exptl_crystal_size_mid 0.09
_exptl_crystal_size_min 0.09
_refine_diff_density_max 1.035
_refine_diff_density_min -0.836
_refine_diff_density_rms 0.082
_refine_ls_extinction_method none
_refine_ls_goodness_of_fit_ref 1.108
_refine_ls_hydrogen_treatment refall
_refine_ls_matrix_type full
_refine_ls_number_parameters 185
_refine_ls_number_reflns 1926
_refine_ls_number_restraints 0
_refine_ls_restrained_S_all 1.108
_refine_ls_R_factor_all 0.0693
_refine_ls_R_factor_gt 0.0539
_refine_ls_shift/su_max 0.000
_refine_ls_shift/su_mean 0.000
_refine_ls_structure_factor_coef Fsqd
_refine_ls_weighting_scheme calc
_refine_ls_wR_factor_gt 0.1352
_refine_ls_wR_factor_ref 0.1419
_reflns_number_gt 1496
_reflns_number_total 1926
_reflns_threshold_expression >2sigma(I)
_cod_data_source_file ic1019923_si_001_6.cif
_cod_data_source_block fx160
_cod_original_cell_volume 901.60(13)
_cod_database_code 4324446

loop_
_symmetry_equiv_pos_as_xyz
'x, y, z'
'-x, y+1/2, -z+1/2'
'-x, -y, -z'
'x, -y-1/2, z-1/2'

loop_
_atom_site_label
_atom_site_type_symbol
_atom_site_fract_x
_atom_site_fract_y
_atom_site_fract_z
_atom_site_U_iso_or_equiv
_atom_site_adp_type
_atom_site_occupancy
_atom_site_symmetry_multiplicity
_atom_site_calc_flag
O1 O -0.0791(5) 0.10288(8) 0.4232(2) 0.0303(5) Uani 1 1 d
N9 N 0.2373(6) 0.32061(9) 0.6962(3) 0.0261(6) Uani 1 1 d
O2 O -0.3562(5) 0.16135(7) 0.5107(3) 0.0280(5) Uani 1 1 d
N4 N 0.4353(6) 0.08767(8) 0.9007(3) 0.0206(5) Uani 1 1 d
N5 N 0.0260(6) 0.12455(8) 0.6973(3) 0.0197(5) Uani 1 1 d
N8 N 0.5466(6) 0.20246(9) 0.8082(3) 0.0240(6) Uani 1 1 d
N10 N -0.0211(6) 0.34479(9) 0.5846(3) 0.0229(5) Uani 1 1 d
N2 N 0.5514(6) 0.02595(8) 0.7733(3) 0.0193(5) Uani 1 1 d
C1 C 0.2529(6) 0.08690(9) 0.7408(3) 0.0169(5) Uani 1 1 d
N3 N 0.6238(6) 0.04830(8) 0.9188(3) 0.0212(5) Uani 1 1 d
N6 N -0.1308(6) 0.12808(8) 0.5400(3) 0.0207(5) Uani 1 1 d
N1 N 0.3204(6) 0.04826(8) 0.6560(3) 0.0207(5) Uani 1 1 d
N7 N 0.5015(9) 0.25190(10) 0.8078(4) 0.0526(11) Uani 1 1 d
C3 C 0.2578(6) 0.27234(9) 0.6894(3) 0.0170(5) Uani 1 1 d
O3 O 0.0841(9) 0.24730(9) 0.5879(4) 0.0923(15) Uani 1 1 d
C2 C 0.6984(8) -0.02029(10) 0.7432(4) 0.0240(6) Uani 1 1 d
H2B H 0.882(9) -0.0264(13) 0.838(4) 0.035(9) Uiso 1 1 d
H9 H 0.352(9) 0.3345(14) 0.786(5) 0.041(10) Uiso 1 1 d
H2A H 0.788(8) -0.0180(12) 0.641(4) 0.032(9) Uiso 1 1 d
H7 H 0.620(9) 0.2668(14) 0.882(5) 0.040(11) Uiso 1 1 d
H10B H 0.078(8) 0.3667(13) 0.530(4) 0.029(9) Uiso 1 1 d
H2C H 0.519(10) -0.0443(14) 0.722(5) 0.046(11) Uiso 1 1 d
H10A H -0.145(9) 0.3594(13) 0.643(5) 0.035(10) Uiso 1 1 d
H8A H 0.700(10) 0.1925(14) 0.908(5) 0.049(11) Uiso 1 1 d
H8C H 0.352(12) 0.1885(16) 0.801(5) 0.061(13) Uiso 1 1 d
H8B H 0.618(13) 0.1933(19) 0.706(7) 0.089(17) Uiso 1 1 d

loop_
_atom_site_aniso_label
_atom_site_aniso_U_11
_atom_site_aniso_U_22
_atom_site_aniso_U_33
_atom_site_aniso_U_23
_atom_site_aniso_U_13
_atom_site_aniso_U_12
O1 0.0402(12) 0.0268(11) 0.0200(10) -0.0024(8) -0.0014(9) 0.0011(9)
N9 0.0282(13) 0.0187(12) 0.0234(13) -0.0012(10) -0.0106(10) 0.0001(10)
O2 0.0240(10) 0.0222(10) 0.0336(11) 0.0084(9) -0.0025(8) 0.0053(8)
N4 0.0227(12) 0.0188(11) 0.0185(11) -0.0005(9) 0.0008(9) 0.0004(9)
N5 0.0218(11) 0.0185(11) 0.0177(11) 0.0030(9) 0.0020(9) 0.0032(9)
N8 0.0203(12) 0.0181(12) 0.0286(14) 0.0028(10) -0.0049(10) 0.0000(10)
N10 0.0262(12) 0.0190(12) 0.0202(12) 0.0022(10) -0.0016(10) 0.0025(10)
N2 0.0222(11) 0.0182(11) 0.0157(11) -0.0002(9) 0.0004(9) 0.0017(9)
C1 0.0173(12) 0.0159(12) 0.0170(12) 0.0007(10) 0.0027(9) -0.0020(10)
N3 0.0235(11) 0.0200(11) 0.0184(11) -0.0013(9) 0.0009(9) 0.0025(9)
N6 0.0196(11) 0.0176(11) 0.0224(12) 0.0041(9) -0.0005(9) -0.0025(9)
N1 0.0235(12) 0.0200(11) 0.0165(11) 0.0010(9) 0.0001(9) 0.0023(9)
N7 0.068(2) 0.0190(13) 0.0452(19) -0.0143(13) -0.0406(16) 0.0147(14)
C3 0.0157(12) 0.0208(13) 0.0145(12) 0.0007(10) 0.0033(9) -0.0030(10)
O3 0.097(2) 0.0200(12) 0.107(3) -0.0162(15) -0.087(2) 0.0122(15)
C2 0.0280(15) 0.0200(14) 0.0231(14) -0.0013(11) 0.0035(12) 0.0065(12)

loop_
_atom_type_symbol
_atom_type_description
_atom_type_scat_dispersion_real
_atom_type_scat_dispersion_imag
_atom_type_scat_source
C C 0.0033 0.0016 'International Tables Vol C Tables 4.2.6.8 and 6.1.1.4'
H H 0.0000 0.0000 'International Tables Vol C Tables 4.2.6.8 and 6.1.1.4'
N N 0.0061 0.0033 'International Tables Vol C Tables 4.2.6.8 and 6.1.1.4'
O O 0.0106 0.0060 'International Tables Vol C Tables 4.2.6.8 and 6.1.1.4'

loop_
_geom_angle_atom_site_label_1
_geom_angle_atom_site_label_2
_geom_angle_atom_site_label_3
_geom_angle
C3 N9 N10 119.5(2)
C3 N9 H9 117(2)
N10 N9 H9 122(2)
N3 N4 C1 106.1(2)
N6 N5 C1 117.5(2)
N7 N8 H8A 111(2)
N7 N8 H8C 108(3)
H8A N8 H8C 111(4)
N7 N8 H8B 109(3)
H8A N8 H8B 113(4)
H8C N8 H8B 106(4)
N9 N10 H10B 106(2)
N9 N10 H10A 108(2)
H10B N10 H10A 110(3)
N3 N2 N1 114.3(2)
N3 N2 C2 123.2(2)
N1 N2 C2 122.4(2)
N1 C1 N4 112.3(2)
N1 C1 N5 132.2(2)
N4 C1 N5 115.4(2)
N2 N3 N4 106.1(2)
O1 N6 O2 119.9(2)
O1 N6 N5 125.9(2)
O2 N6 N5 114.2(2)
C1 N1 N2 101.1(2)
C3 N7 N8 119.6(3)
C3 N7 H7 123(3)
N8 N7 H7 117(3)
O3 C3 N9 125.2(3)
O3 C3 N7 119.3(3)
N9 C3 N7 115.5(2)
N2 C2 H2B 107(2)
N2 C2 H2A 110(2)
H2B C2 H2A 108(3)
N2 C2 H2C 108(2)
H2B C2 H2C 117(3)
H2A C2 H2C 107(3)

loop_
_geom_bond_atom_site_label_1
_geom_bond_atom_site_label_2
_geom_bond_distance
O1 N6 1.237(3)
N9 C3 1.337(3)
N9 N10 1.401(3)
N9 H9 0.86(4)
O2 N6 1.287(3)
N4 N3 1.322(3)
N4 C1 1.351(3)
N5 N6 1.304(3)
N5 C1 1.387(3)
N8 N7 1.377(3)
N8 H8A 0.95(4)
N8 H8C 0.88(5)
N8 H8B 0.98(6)
N10 H10B 0.90(4)
N10 H10A 0.87(4)
N2 N3 1.313(3)
N2 N1 1.336(3)
N2 C2 1.456(3)
C1 N1 1.334(3)
N7 C3 1.348(4)
N7 H7 0.80(4)
C3 O3 1.186(3)
C2 H2B 0.97(4)
C2 H2A 0.98(3)
C2 H2C 0.98(4)

loop_
_geom_hbond_atom_site_label_D
_geom_hbond_atom_site_label_H
_geom_hbond_atom_site_label_A
_geom_hbond_distance_DH
_geom_hbond_distance_HA
_geom_hbond_distance_DA
_geom_hbond_angle_DHA
_geom_hbond_site_symmetry_A
N9 H9 O2 0.86(4) 1.96(4) 2.774(3) 157(3) 4_666
N7 H7 O2 0.80(4) 2.24(4) 2.895(3) 140(3) 4_666
N7 H7 O3 0.80(4) 2.27(4) 2.911(4) 137(3) 4_666
N10 H10B N4 0.90(4) 2.36(4) 3.243(3) 168(3) 4_565
N10 H10B N5 0.90(4) 2.69(3) 3.325(3) 128(3) 4_565
N10 H10A O1 0.87(4) 2.47(4) 3.179(3) 138(3) 4_566
N8 H8A N10 0.95(4) 1.93(4) 2.852(3) 164(3) 4_666
N8 H8A O3 0.95(4) 2.52(4) 3.119(3) 121(3) 4_666
N8 H8C N5 0.88(5) 2.26(5) 3.022(3) 145(4) .
N8 H8B O2 0.98(6) 1.85(6) 2.793(3) 161(5) 1_655
N8 H8B N5 0.98(6) 2.54(5) 3.182(3) 123(4) 1_655
N8 H8B N6 0.98(6) 2.60(6) 3.477(4) 148(4) 1_655

loop_
_geom_torsion_atom_site_label_1
_geom_torsion_atom_site_label_2
_geom_torsion_atom_site_label_3
_geom_torsion_atom_site_label_4
_geom_torsion
N3 N4 C1 N1 -0.2(3)
N3 N4 C1 N5 177.5(2)
N6 N5 C1 N1 -9.6(4)
N6 N5 C1 N4 173.2(2)
N1 N2 N3 N4 -0.2(3)
C2 N2 N3 N4 -177.6(2)
C1 N4 N3 N2 0.2(3)
C1 N5 N6 O1 -5.3(4)
C1 N5 N6 O2 174.8(2)
N4 C1 N1 N2 0.1(3)
N5 C1 N1 N2 -177.1(3)
N3 N2 N1 C1 0.0(3)
C2 N2 N1 C1 177.5(2)
N10 N9 C3 O3 4.9(5)
N10 N9 C3 N7 -176.1(3)
N8 N7 C3 O3 0.6(6)
N8 N7 C3 N9 -178.5(3)
